data_4326230
loop_
_publ_author_name
'Diego Solis-Ibarra'
'Miriam Vel\'asquez-Hern\'andez'
'Ra\'ul Huerta-Lavorie'
'Vojtech Jancik'

_publ_section_title
;
 Molecular Gallosilicates and Their Group 4 Multimetallic Derivatives
;
_journal_name_full 'Inorganic Chemistry'
_journal_page_first 8907
_journal_page_last 8917
_journal_paper_doi 10.1021/ic200976d
_journal_volume 50
_journal_year 2011
_chemical_formula_moiety 'C41 H71 Ga N4 O5 Si Ti'
_chemical_formula_sum 'C41 H71 Ga N4 O5 Si Ti'
_chemical_formula_weight 845.73
_chemical_name_systematic
;
 ?
;
_space_group_IT_number 14
_symmetry_cell_setting monoclinic
_symmetry_space_group_name_Hall '-P 2ybc'
_symmetry_space_group_name_H-M 'P 1 21/c 1'
_atom_sites_solution_hydrogens geom
_atom_sites_solution_primary direct
_atom_sites_solution_secondary difmap
_audit_creation_method SHELXL-97
_cell_angle_alpha 90.00
_cell_angle_beta 111.39(2)
_cell_angle_gamma 90.00
_cell_formula_units_Z 4
_cell_length_a 12.129(2)
_cell_length_b 36.225(4)
_cell_length_c 11.123(2)
_cell_measurement_reflns_used 6548
_cell_measurement_temperature 100(2)
_cell_measurement_theta_max 25.34
_cell_measurement_theta_min 2.27
_cell_volume 4550.5(14)
_computing_cell_refinement 'Bruker AXS SAINT (v 7.34A, Bruker 2006)'
_computing_data_collection 'SMART V 5.625 (Bruker, 1999)'
_computing_data_reduction 'Bruker AXS SAINT (v 7.34A, Bruker 2006)'
_computing_molecular_graphics 'Bruker AXS SHELXTL (v 6.12)'
_computing_publication_material 'SHELXL-97 (Sheldrick, 2008)'
_computing_structure_refinement 'SHELXL-97 (Sheldrick, 2008)'
_computing_structure_solution 'SHELXS-97 (Sheldrick, 2008)'
_diffrn_ambient_temperature 100(2)
_diffrn_detector_area_resol_mean 0.661
_diffrn_measured_fraction_theta_full 0.994
_diffrn_measured_fraction_theta_max 0.994
_diffrn_measurement_device_type 'Bruker Smart Apex CCD diffractometer'
_diffrn_measurement_method 'omega scan'
_diffrn_radiation_monochromator graphite
_diffrn_radiation_source 'fine-focus sealed tube'
_diffrn_radiation_type MoK\a
_diffrn_radiation_wavelength 0.71073
_diffrn_reflns_av_R_equivalents 0.0500
_diffrn_reflns_av_sigmaI/netI 0.0427
_diffrn_reflns_limit_h_max 14
_diffrn_reflns_limit_h_min -14
_diffrn_reflns_limit_k_max 43
_diffrn_reflns_limit_k_min -43
_diffrn_reflns_limit_l_max 13
_diffrn_reflns_limit_l_min -13
_diffrn_reflns_number 34877
_diffrn_reflns_theta_full 25.35
_diffrn_reflns_theta_max 25.35
_diffrn_reflns_theta_min 1.80
_exptl_absorpt_coefficient_mu 0.837
_exptl_absorpt_correction_T_max 0.9120
_exptl_absorpt_correction_T_min 0.7024
_exptl_absorpt_correction_type multi-scan
_exptl_absorpt_process_details 'Sadabs, Sheldrick 2008'
_exptl_crystal_colour 'light yellow'
_exptl_crystal_density_diffrn 1.234
_exptl_crystal_description block
_exptl_crystal_F_000 1808
_exptl_crystal_size_max 0.45
_exptl_crystal_size_mid 0.42
_exptl_crystal_size_min 0.11
_refine_diff_density_max 0.501
_refine_diff_density_min -0.256
_refine_diff_density_rms 0.064
_refine_ls_extinction_method none
_refine_ls_goodness_of_fit_ref 1.030
_refine_ls_hydrogen_treatment constr
_refine_ls_matrix_type full
_refine_ls_number_parameters 557
_refine_ls_number_reflns 8296
_refine_ls_number_restraints 257
_refine_ls_restrained_S_all 1.029
_refine_ls_R_factor_all 0.0482
_refine_ls_R_factor_gt 0.0383
_refine_ls_shift/su_max 0.001
_refine_ls_shift/su_mean 0.000
_refine_ls_structure_factor_coef Fsqd
_refine_ls_weighting_details 'calc w=1/[\s^2^(Fo^2^)+(0.0472P)^2^+1.2155P] where P=(Fo^2^+2Fc^2^)/3'
_refine_ls_weighting_scheme calc
_refine_ls_wR_factor_gt 0.0875
_refine_ls_wR_factor_ref 0.0919
_reflns_number_gt 6981
_reflns_number_total 8296
_reflns_threshold_expression >2sigma(I)
_cod_data_source_file ic200976d_si_002_04.cif
_cod_data_source_block Compound4
_cod_database_code 4326230

loop_
_symmetry_equiv_pos_as_xyz
'x, y, z'
'-x, y+1/2, -z+1/2'
'-x, -y, -z'
'x, -y-1/2, z-1/2'

loop_
_atom_site_label
_atom_site_type_symbol
_atom_site_fract_x
_atom_site_fract_y
_atom_site_fract_z
_atom_site_U_iso_or_equiv
_atom_site_adp_type
_atom_site_occupancy
_atom_site_symmetry_multiplicity
_atom_site_calc_flag
_atom_site_refinement_flags
_atom_site_disorder_assembly
_atom_site_disorder_group
Ga1 Ga 0.32311(2) 0.361467(6) 0.16311(2) 0.01492(8) Uani 1 1 d . . .
Ti1 Ti 0.21462(4) 0.326780(11) 0.36446(4) 0.02121(11) Uani 1 1 d D . .
N3 N 0.0464(2) 0.3270(2) 0.3093(7) 0.0296(14) Uani 0.745(11) 1 d PDU A 1
C38 C -0.0324(5) 0.29901(14) 0.3279(7) 0.0405(13) Uani 0.745(11) 1 d PDU A 1
H38A H -0.0796 0.3099 0.3740 0.061 Uiso 0.745(11) 1 calc PR A 1
H38B H 0.0147 0.2785 0.3786 0.061 Uiso 0.745(11) 1 calc PR A 1
H38C H -0.0852 0.2898 0.2437 0.061 Uiso 0.745(11) 1 calc PR A 1
C39 C -0.0212(7) 0.3585(2) 0.2389(9) 0.0306(15) Uani 0.745(11) 1 d PDU A 1
H39A H -0.0778 0.3502 0.1553 0.046 Uiso 0.745(11) 1 calc PR A 1
H39B H 0.0328 0.3767 0.2251 0.046 Uiso 0.745(11) 1 calc PR A 1
H39C H -0.0642 0.3698 0.2890 0.046 Uiso 0.745(11) 1 calc PR A 1
N3A N 0.0506(6) 0.3270(6) 0.336(2) 0.026(3) Uani 0.255(11) 1 d PDU A 2
C38A C -0.0099(14) 0.3011(4) 0.3901(17) 0.038(3) Uani 0.255(11) 1 d PDU A 2
H38D H -0.0304 0.3134 0.4576 0.057 Uiso 0.255(11) 1 calc PR A 2
H38E H 0.0421 0.2801 0.4274 0.057 Uiso 0.255(11) 1 calc PR A 2
H38F H -0.0823 0.2924 0.3219 0.057 Uiso 0.255(11) 1 calc PR A 2
C39A C -0.028(2) 0.3556(6) 0.262(3) 0.026(4) Uani 0.255(11) 1 d PDU A 2
H39D H -0.0964 0.3443 0.1945 0.038 Uiso 0.255(11) 1 calc PR A 2
H39E H 0.0139 0.3717 0.2226 0.038 Uiso 0.255(11) 1 calc PR A 2
H39F H -0.0563 0.3703 0.3196 0.038 Uiso 0.255(11) 1 calc PR A 2
N4 N 0.2699(7) 0.28581(10) 0.4761(4) 0.0302(11) Uani 0.745(11) 1 d PDU A 1
C40 C 0.2656(6) 0.24802(14) 0.4311(6) 0.0480(15) Uani 0.745(11) 1 d PDU A 1
H40A H 0.3463 0.2389 0.4507 0.072 Uiso 0.745(11) 1 calc PR A 1
H40B H 0.2221 0.2472 0.3376 0.072 Uiso 0.745(11) 1 calc PR A 1
H40C H 0.2254 0.2325 0.4746 0.072 Uiso 0.745(11) 1 calc PR A 1
C41 C 0.3468(6) 0.28724(16) 0.6133(4) 0.0518(16) Uani 0.745(11) 1 d PDU A 1
H41A H 0.3068 0.2752 0.6652 0.078 Uiso 0.745(11) 1 calc PR A 1
H41B H 0.3633 0.3130 0.6404 0.078 Uiso 0.745(11) 1 calc PR A 1
H41C H 0.4213 0.2744 0.6259 0.078 Uiso 0.745(11) 1 calc PR A 1
N4A N 0.276(2) 0.2841(3) 0.4648(11) 0.035(3) Uani 0.255(11) 1 d PDU A 2
C40A C 0.2409(17) 0.2513(3) 0.3857(13) 0.033(3) Uani 0.255(11) 1 d PDU A 2
H40D H 0.1694 0.2409 0.3939 0.049 Uiso 0.255(11) 1 calc PR A 2
H40E H 0.3049 0.2330 0.4144 0.049 Uiso 0.255(11) 1 calc PR A 2
H40F H 0.2247 0.2577 0.2953 0.049 Uiso 0.255(11) 1 calc PR A 2
C41A C 0.2812(17) 0.2774(4) 0.5950(12) 0.044(3) Uani 0.255(11) 1 d PDU A 2
H41D H 0.2168 0.2607 0.5927 0.066 Uiso 0.255(11) 1 calc PR A 2
H41E H 0.2729 0.3008 0.6349 0.066 Uiso 0.255(11) 1 calc PR A 2
H41F H 0.3574 0.2661 0.6457 0.066 Uiso 0.255(11) 1 calc PR A 2
Si1 Si 0.29915(5) 0.409873(17) 0.38491(6) 0.01655(14) Uani 1 1 d . . .
O1 O 0.34062(13) 0.40159(4) 0.26544(14) 0.0178(3) Uani 1 1 d . A .
O2 O 0.27021(14) 0.37113(4) 0.44256(14) 0.0206(4) Uani 1 1 d . A .
O3 O 0.18093(13) 0.43564(4) 0.32841(14) 0.0198(3) Uani 1 1 d . A .
O4 O 0.39566(13) 0.43372(4) 0.49829(15) 0.0219(4) Uani 1 1 d . A .
O5 O 0.25783(14) 0.32456(4) 0.22541(15) 0.0207(4) Uani 1 1 d . A .
N1 N 0.22826(16) 0.36850(5) -0.01839(17) 0.0176(4) Uani 1 1 d . . .
N2 N 0.47215(16) 0.35248(5) 0.14321(17) 0.0168(4) Uani 1 1 d . . .
C1 C 0.1858(2) 0.36022(7) -0.2510(2) 0.0287(6) Uani 1 1 d . . .
H1A H 0.1238 0.3786 -0.2609 0.043 Uiso 1 1 calc R . .
H1B H 0.1493 0.3361 -0.2803 0.043 Uiso 1 1 calc R . .
H1C H 0.2324 0.3676 -0.3029 0.043 Uiso 1 1 calc R . .
C2 C 0.2657(2) 0.35777(6) -0.1108(2) 0.0213(5) Uani 1 1 d . . .
C3 C 0.3803(2) 0.34408(6) -0.0861(2) 0.0213(5) Uani 1 1 d . . .
H3A H 0.3927 0.3335 -0.1583 0.026 Uiso 1 1 calc R . .
C4 C 0.4778(2) 0.34373(6) 0.0284(2) 0.0194(5) Uani 1 1 d . . .
C5 C 0.5957(2) 0.33342(7) 0.0208(3) 0.0301(6) Uani 1 1 d . . .
H5A H 0.6526 0.3534 0.0570 0.045 Uiso 1 1 calc R . .
H5B H 0.5860 0.3295 -0.0697 0.045 Uiso 1 1 calc R . .
H5C H 0.6249 0.3107 0.0699 0.045 Uiso 1 1 calc R . .
C6 C 0.1125(2) 0.38529(6) -0.0493(2) 0.0210(5) Uani 1 1 d . . .
C7 C 0.0105(2) 0.36346(7) -0.0847(2) 0.0263(6) Uani 1 1 d . . .
C8 C -0.0972(2) 0.38109(8) -0.1063(3) 0.0343(6) Uani 1 1 d . . .
H8A H -0.1676 0.3668 -0.1296 0.041 Uiso 1 1 calc R . .
C9 C -0.1038(2) 0.41891(7) -0.0946(3) 0.0341(6) Uani 1 1 d . . .
H9A H -0.1779 0.4304 -0.1093 0.041 Uiso 1 1 calc R . .
C10 C -0.0020(2) 0.43995(7) -0.0615(2) 0.0270(6) Uani 1 1 d . . .
H10A H -0.0073 0.4660 -0.0551 0.032 Uiso 1 1 calc R . .
C11 C 0.1080(2) 0.42387(6) -0.0375(2) 0.0214(5) Uani 1 1 d . . .
C12 C 0.2195(2) 0.44764(6) -0.0037(2) 0.0216(5) Uani 1 1 d . . .
H12A H 0.2866 0.4331 0.0577 0.026 Uiso 1 1 calc R . .
C13 C 0.2117(2) 0.48382(6) 0.0628(2) 0.0256(5) Uani 1 1 d . . .
H13A H 0.1857 0.4788 0.1349 0.038 Uiso 1 1 calc R . .
H13B H 0.1547 0.5003 0.0008 0.038 Uiso 1 1 calc R . .
H13C H 0.2898 0.4956 0.0954 0.038 Uiso 1 1 calc R . .
C14 C 0.2494(3) 0.45531(7) -0.1239(2) 0.0318(6) Uani 1 1 d . . .
H14A H 0.2609 0.4319 -0.1617 0.048 Uiso 1 1 calc R . .
H14B H 0.3223 0.4700 -0.0995 0.048 Uiso 1 1 calc R . .
H14C H 0.1843 0.4690 -0.1872 0.048 Uiso 1 1 calc R . .
C15 C 0.0124(2) 0.32167(7) -0.1024(2) 0.0285(6) Uani 1 1 d . . .
H15A H 0.0956 0.3144 -0.0892 0.034 Uiso 1 1 calc RD . .
C16 C -0.0248(2) 0.30043(7) -0.0049(3) 0.0331(6) Uani 1 1 d . . .
H16A H 0.0295 0.3063 0.0828 0.050 Uiso 1 1 calc R . .
H16B H -0.0221 0.2739 -0.0203 0.050 Uiso 1 1 calc R . .
H16C H -0.1055 0.3075 -0.0145 0.050 Uiso 1 1 calc R . .
C17 C -0.0664(3) 0.31031(8) -0.2396(3) 0.0389(7) Uani 1 1 d . . .
H17A H -0.0458 0.3251 -0.3022 0.058 Uiso 1 1 calc R . .
H17B H -0.1496 0.3145 -0.2518 0.058 Uiso 1 1 calc R . .
H17C H -0.0541 0.2841 -0.2525 0.058 Uiso 1 1 calc R . .
C18 C 0.58110(19) 0.35984(6) 0.2514(2) 0.0189(5) Uani 1 1 d . . .
C19 C 0.6333(2) 0.33173(7) 0.3407(2) 0.0225(5) Uani 1 1 d . . .
C20 C 0.7370(2) 0.34053(7) 0.4444(2) 0.0276(6) Uani 1 1 d . . .
H20A H 0.7747 0.3220 0.5060 0.033 Uiso 1 1 calc R . .
C21 C 0.7858(2) 0.37523(7) 0.4597(2) 0.0275(6) Uani 1 1 d . . .
H21A H 0.8557 0.3805 0.5318 0.033 Uiso 1 1 calc R . .
C22 C 0.7333(2) 0.40253(7) 0.3700(2) 0.0256(5) Uani 1 1 d . . .
H22A H 0.7681 0.4264 0.3809 0.031 Uiso 1 1 calc R . .
C23 C 0.6301(2) 0.39561(6) 0.2641(2) 0.0208(5) Uani 1 1 d . . .
C24 C 0.5764(2) 0.42612(6) 0.1661(2) 0.0234(5) Uani 1 1 d . . .
H24A H 0.5015 0.4164 0.1002 0.028 Uiso 1 1 calc R . .
C25 C 0.5453(2) 0.46004(7) 0.2278(3) 0.0308(6) Uani 1 1 d . . .
H25A H 0.4913 0.4530 0.2714 0.046 Uiso 1 1 calc R . .
H25B H 0.5067 0.4784 0.1609 0.046 Uiso 1 1 calc R . .
H25C H 0.6177 0.4706 0.2908 0.046 Uiso 1 1 calc R . .
C26 C 0.6595(2) 0.43682(7) 0.0960(2) 0.0317(6) Uani 1 1 d . . .
H26A H 0.6789 0.4148 0.0564 0.048 Uiso 1 1 calc R . .
H26B H 0.7324 0.4474 0.1581 0.048 Uiso 1 1 calc R . .
H26C H 0.6204 0.4550 0.0289 0.048 Uiso 1 1 calc R . .
C27 C 0.5835(2) 0.29293(7) 0.3283(3) 0.0323(6) Uani 1 1 d . . .
H27A H 0.5091 0.2922 0.2500 0.039 Uiso 1 1 calc R . .
C28 C 0.5523(3) 0.28263(9) 0.4445(3) 0.0515(9) Uani 1 1 d . . .
H28A H 0.4925 0.2998 0.4515 0.077 Uiso 1 1 calc R . .
H28B H 0.6235 0.2840 0.5230 0.077 Uiso 1 1 calc R . .
H28C H 0.5209 0.2574 0.4339 0.077 Uiso 1 1 calc R . .
C29 C 0.6693(3) 0.26413(8) 0.3106(3) 0.0452(8) Uani 1 1 d . . .
H29A H 0.6865 0.2701 0.2333 0.068 Uiso 1 1 calc R . .
H29B H 0.6330 0.2396 0.3008 0.068 Uiso 1 1 calc R . .
H29C H 0.7430 0.2643 0.3864 0.068 Uiso 1 1 calc R . .
C30 C 0.1172(2) 0.45608(6) 0.3930(2) 0.0207(5) Uani 1 1 d . . .
C31 C -0.0051(2) 0.46280(7) 0.2923(2) 0.0268(6) Uani 1 1 d . A .
H31A H 0.0020 0.4767 0.2200 0.040 Uiso 1 1 calc R . .
H31B H -0.0527 0.4769 0.3310 0.040 Uiso 1 1 calc R . .
H31C H -0.0437 0.4391 0.2610 0.040 Uiso 1 1 calc R . .
C32 C 0.1798(2) 0.49279(7) 0.4385(3) 0.0311(6) Uani 1 1 d . A .
H32A H 0.2605 0.4882 0.4992 0.047 Uiso 1 1 calc R . .
H32B H 0.1363 0.5071 0.4815 0.047 Uiso 1 1 calc R . .
H32C H 0.1827 0.5066 0.3640 0.047 Uiso 1 1 calc R . .
C33 C 0.1091(2) 0.43424(7) 0.5067(2) 0.0285(6) Uani 1 1 d . A .
H33A H 0.1885 0.4312 0.5723 0.043 Uiso 1 1 calc R . .
H33B H 0.0745 0.4099 0.4767 0.043 Uiso 1 1 calc R . .
H33C H 0.0590 0.4476 0.5441 0.043 Uiso 1 1 calc R . .
C34 C 0.5028(2) 0.42412(7) 0.6042(2) 0.0232(5) Uani 1 1 d . . .
C35 C 0.5498(2) 0.38680(8) 0.5836(3) 0.0370(7) Uani 1 1 d . A .
H35A H 0.5576 0.3864 0.4989 0.056 Uiso 1 1 calc R . .
H35B H 0.4948 0.3674 0.5872 0.056 Uiso 1 1 calc R . .
H35C H 0.6275 0.3825 0.6513 0.056 Uiso 1 1 calc R . .
C36 C 0.5909(2) 0.45448(8) 0.6094(3) 0.0404(7) Uani 1 1 d . A .
H36A H 0.6077 0.4542 0.5297 0.061 Uiso 1 1 calc R . .
H36B H 0.6645 0.4503 0.6834 0.061 Uiso 1 1 calc R . .
H36C H 0.5575 0.4785 0.6186 0.061 Uiso 1 1 calc R . .
C37 C 0.4745(3) 0.42405(8) 0.7259(3) 0.0397(7) Uani 1 1 d . A .
H37A H 0.4434 0.4483 0.7369 0.060 Uiso 1 1 calc R . .
H37B H 0.5466 0.4188 0.8004 0.060 Uiso 1 1 calc R . .
H37C H 0.4150 0.4050 0.7191 0.060 Uiso 1 1 calc R . .

loop_
_atom_site_aniso_label
_atom_site_aniso_U_11
_atom_site_aniso_U_22
_atom_site_aniso_U_33
_atom_site_aniso_U_23
_atom_site_aniso_U_13
_atom_site_aniso_U_12
Ga1 0.01582(13) 0.01393(13) 0.01528(13) 0.00029(9) 0.00598(10) 0.00067(10)
Ti1 0.0268(2) 0.0165(2) 0.0252(2) -0.00003(17) 0.01522(19) -0.00235(17)
N3 0.0332(19) 0.0245(18) 0.038(3) -0.005(2) 0.0213(15) -0.0073(15)
C38 0.040(2) 0.037(2) 0.055(3) -0.005(2) 0.030(2) -0.0110(19)
C39 0.023(2) 0.033(2) 0.041(4) -0.006(2) 0.019(2) -0.0011(18)
N3A 0.028(4) 0.026(4) 0.036(6) -0.003(4) 0.025(3) -0.003(3)
C38A 0.039(5) 0.037(5) 0.043(6) 0.008(4) 0.022(5) -0.006(4)
C39A 0.028(5) 0.028(5) 0.028(6) -0.005(4) 0.018(4) -0.004(4)
N4 0.046(2) 0.0219(18) 0.0359(19) 0.0064(15) 0.0311(16) 0.0071(16)
C40 0.067(3) 0.022(2) 0.048(3) 0.007(2) 0.013(3) -0.005(2)
C41 0.079(4) 0.051(3) 0.0301(19) 0.0121(18) 0.026(2) 0.015(3)
N4A 0.048(5) 0.030(5) 0.035(4) 0.001(4) 0.026(4) 0.008(4)
C40A 0.045(6) 0.017(4) 0.037(5) 0.011(4) 0.016(5) 0.001(4)
C41A 0.057(6) 0.040(5) 0.038(4) 0.005(4) 0.021(4) 0.003(5)
Si1 0.0178(3) 0.0154(3) 0.0169(3) -0.0010(2) 0.0069(3) 0.0003(2)
O1 0.0202(8) 0.0138(8) 0.0205(8) -0.0018(6) 0.0089(7) -0.0022(6)
O2 0.0257(9) 0.0181(8) 0.0200(8) -0.0011(6) 0.0107(7) 0.0003(7)
O3 0.0194(8) 0.0210(9) 0.0194(8) -0.0014(6) 0.0075(7) 0.0027(7)
O4 0.0191(8) 0.0195(9) 0.0225(8) -0.0040(7) 0.0020(7) 0.0011(7)
O5 0.0242(9) 0.0163(8) 0.0237(8) -0.0016(7) 0.0115(7) -0.0044(7)
N1 0.0198(10) 0.0139(10) 0.0162(9) 0.0003(7) 0.0030(8) 0.0027(8)
N2 0.0177(10) 0.0154(10) 0.0193(10) 0.0008(8) 0.0091(8) 0.0001(8)
C1 0.0362(15) 0.0276(14) 0.0191(12) -0.0008(10) 0.0062(11) 0.0039(12)
C2 0.0305(13) 0.0126(12) 0.0191(12) 0.0016(9) 0.0068(10) -0.0018(10)
C3 0.0300(13) 0.0176(12) 0.0195(12) -0.0044(9) 0.0131(11) -0.0027(10)
C4 0.0246(12) 0.0124(11) 0.0255(12) 0.0009(9) 0.0143(10) -0.0001(9)
C5 0.0291(14) 0.0353(15) 0.0315(14) -0.0037(12) 0.0175(12) 0.0021(11)
C6 0.0221(12) 0.0215(13) 0.0158(11) 0.0012(9) 0.0026(10) 0.0041(10)
C7 0.0234(13) 0.0248(14) 0.0239(12) 0.0001(10) 0.0007(10) 0.0028(11)
C8 0.0203(13) 0.0306(15) 0.0425(16) 0.0005(12) -0.0001(12) 0.0012(11)
C9 0.0228(13) 0.0301(15) 0.0427(16) 0.0019(12) 0.0040(12) 0.0086(11)
C10 0.0265(13) 0.0193(13) 0.0326(14) 0.0036(10) 0.0079(11) 0.0064(10)
C11 0.0278(13) 0.0199(12) 0.0160(11) 0.0016(9) 0.0075(10) 0.0026(10)
C12 0.0256(13) 0.0176(12) 0.0225(12) 0.0027(10) 0.0100(10) 0.0055(10)
C13 0.0318(14) 0.0190(13) 0.0276(13) -0.0002(10) 0.0129(11) 0.0003(10)
C14 0.0467(17) 0.0202(13) 0.0353(14) 0.0008(11) 0.0228(13) 0.0028(12)
C15 0.0239(13) 0.0230(14) 0.0288(13) -0.0031(10) -0.0018(11) 0.0004(10)
C16 0.0327(15) 0.0250(14) 0.0369(15) -0.0041(11) 0.0072(12) -0.0039(12)
C17 0.0380(16) 0.0331(16) 0.0329(15) -0.0044(12) -0.0019(13) -0.0055(13)
C18 0.0160(11) 0.0225(13) 0.0202(11) 0.0010(9) 0.0091(9) 0.0030(9)
C19 0.0189(12) 0.0248(13) 0.0251(13) 0.0041(10) 0.0098(10) 0.0037(10)
C20 0.0222(13) 0.0317(15) 0.0292(13) 0.0088(11) 0.0097(11) 0.0068(11)
C21 0.0185(12) 0.0347(15) 0.0247(13) -0.0018(11) 0.0023(10) -0.0003(11)
C22 0.0225(13) 0.0261(14) 0.0284(13) -0.0040(11) 0.0097(11) -0.0023(10)
C23 0.0176(12) 0.0214(13) 0.0237(12) -0.0004(10) 0.0077(10) 0.0008(10)
C24 0.0225(12) 0.0176(12) 0.0270(13) 0.0004(10) 0.0055(10) -0.0033(10)
C25 0.0323(14) 0.0225(14) 0.0391(15) -0.0003(11) 0.0146(12) -0.0001(11)
C26 0.0395(15) 0.0292(15) 0.0289(14) 0.0026(11) 0.0153(12) -0.0012(12)
C27 0.0217(13) 0.0292(15) 0.0404(15) 0.0115(12) 0.0045(12) 0.0007(11)
C28 0.055(2) 0.0383(18) 0.073(2) 0.0220(16) 0.0372(18) 0.0037(15)
C29 0.0481(18) 0.0268(16) 0.063(2) -0.0030(14) 0.0233(16) -0.0045(13)
C30 0.0255(13) 0.0158(12) 0.0247(12) -0.0014(9) 0.0136(10) 0.0040(10)
C31 0.0233(13) 0.0290(14) 0.0287(13) 0.0010(11) 0.0103(11) 0.0061(11)
C32 0.0298(14) 0.0244(14) 0.0412(15) -0.0082(12) 0.0155(12) 0.0009(11)
C33 0.0317(14) 0.0322(15) 0.0273(13) 0.0021(11) 0.0176(12) 0.0058(11)
C34 0.0195(12) 0.0276(14) 0.0190(12) -0.0023(10) 0.0027(10) -0.0011(10)
C35 0.0282(14) 0.0401(17) 0.0328(15) -0.0053(12) -0.0007(12) 0.0120(12)
C36 0.0272(15) 0.0457(18) 0.0391(16) 0.0041(13) 0.0011(13) -0.0114(13)
C37 0.0451(17) 0.0482(18) 0.0273(14) 0.0027(13) 0.0150(13) 0.0037(14)

loop_
_atom_type_symbol
_atom_type_description
_atom_type_scat_dispersion_real
_atom_type_scat_dispersion_imag
_atom_type_scat_source
C C 0.0033 0.0016 'International Tables Vol C Tables 4.2.6.8 and 6.1.1.4'
H H 0.0000 0.0000 'International Tables Vol C Tables 4.2.6.8 and 6.1.1.4'
N N 0.0061 0.0033 'International Tables Vol C Tables 4.2.6.8 and 6.1.1.4'
O O 0.0106 0.0060 'International Tables Vol C Tables 4.2.6.8 and 6.1.1.4'
Si Si 0.0817 0.0704 'International Tables Vol C Tables 4.2.6.8 and 6.1.1.4'
Ti Ti 0.2776 0.4457 'International Tables Vol C Tables 4.2.6.8 and 6.1.1.4'
Ga Ga 0.2307 1.6083 'International Tables Vol C Tables 4.2.6.8 and 6.1.1.4'

loop_
_geom_angle_atom_site_label_1
_geom_angle_atom_site_label_2
_geom_angle_atom_site_label_3
_geom_angle
O1 Ga1 O5 108.59(7)
O1 Ga1 N2 107.94(7)
O5 Ga1 N2 118.51(7)
O1 Ga1 N1 115.95(7)
O5 Ga1 N1 108.54(7)
N2 Ga1 N1 97.33(8)
O5 Ti1 O2 105.86(7)
O5 Ti1 N4A 107.1(6)
O2 Ti1 N4A 116.0(5)
O5 Ti1 N4 112.5(2)
O2 Ti1 N4 113.26(17)
N4A Ti1 N4 5.4(7)
O5 Ti1 N3A 118.1(8)
O2 Ti1 N3A 105.0(8)
N4A Ti1 N3A 105.3(10)
N4 Ti1 N3A 102.2(6)
O5 Ti1 N3 109.6(2)
O2 Ti1 N3 108.4(3)
N4A Ti1 N3 109.7(8)
N4 Ti1 N3 107.2(3)
N3A Ti1 N3 8.5(9)
C39 N3 C38 110.5(3)
C39 N3 Ti1 120.2(5)
C38 N3 Ti1 129.3(4)
C38A N3A C39A 111.6(7)
C38A N3A Ti1 126.0(11)
C39A N3A Ti1 122.3(13)
C40 N4 C41 108.7(4)
C40 N4 Ti1 123.6(4)
C41 N4 Ti1 126.3(3)
C40A N4A C41A 111.5(9)
C40A N4A Ti1 110.3(9)
C41A N4A Ti1 126.2(11)
O1 Si1 O4 112.74(8)
O1 Si1 O3 106.47(8)
O4 Si1 O3 106.16(8)
O1 Si1 O2 109.89(8)
O4 Si1 O2 110.48(9)
O3 Si1 O2 110.98(9)
Si1 O1 Ga1 131.89(9)
Si1 O2 Ti1 131.39(9)
C30 O3 Si1 131.20(14)
C34 O4 Si1 133.33(15)
Ti1 O5 Ga1 126.66(9)
C2 N1 C6 121.03(18)
C2 N1 Ga1 121.83(15)
C6 N1 Ga1 117.12(14)
C4 N2 C18 119.04(18)
C4 N2 Ga1 121.67(15)
C18 N2 Ga1 118.84(14)
N1 C2 C3 123.1(2)
N1 C2 C1 120.8(2)
C3 C2 C1 116.1(2)
C4 C3 C2 129.4(2)
N2 C4 C3 123.3(2)
N2 C4 C5 119.4(2)
C3 C4 C5 117.3(2)
C7 C6 C11 121.9(2)
C7 C6 N1 120.6(2)
C11 C6 N1 117.5(2)
C8 C7 C6 117.8(2)
C8 C7 C15 119.3(2)
C6 C7 C15 122.9(2)
C9 C8 C7 121.4(2)
C8 C9 C10 119.7(2)
C9 C10 C11 121.5(2)
C10 C11 C6 117.8(2)
C10 C11 C12 120.8(2)
C6 C11 C12 121.4(2)
C13 C12 C11 113.4(2)
C13 C12 C14 110.08(19)
C11 C12 C14 111.0(2)
C16 C15 C7 112.7(2)
C16 C15 C17 109.5(2)
C7 C15 C17 111.2(2)
C19 C18 C23 122.1(2)
C19 C18 N2 119.6(2)
C23 C18 N2 118.34(19)
C20 C19 C18 117.2(2)
C20 C19 C27 119.7(2)
C18 C19 C27 123.1(2)
C21 C20 C19 121.9(2)
C20 C21 C22 120.0(2)
C21 C22 C23 121.1(2)
C22 C23 C18 117.8(2)
C22 C23 C24 119.5(2)
C18 C23 C24 122.7(2)
C25 C24 C23 112.0(2)
C25 C24 C26 110.1(2)
C23 C24 C26 111.0(2)
C19 C27 C28 111.4(2)
C19 C27 C29 112.0(2)
C28 C27 C29 109.4(2)
O3 C30 C31 105.82(18)
O3 C30 C32 108.78(19)
C31 C30 C32 109.9(2)
O3 C30 C33 110.87(18)
C31 C30 C33 110.7(2)
C32 C30 C33 110.7(2)
O4 C34 C37 107.5(2)
O4 C34 C35 111.59(19)
C37 C34 C35 110.8(2)
O4 C34 C36 105.55(19)
C37 C34 C36 110.7(2)
C35 C34 C36 110.6(2)

loop_
_geom_bond_atom_site_label_1
_geom_bond_atom_site_label_2
_geom_bond_distance
Ga1 O1 1.8103(15)
Ga1 O5 1.8152(15)
Ga1 N2 1.9274(18)
Ga1 N1 1.9416(18)
Ti1 O5 1.8067(16)
Ti1 O2 1.8340(16)
Ti1 N4A 1.894(4)
Ti1 N4 1.894(2)
Ti1 N3A 1.897(4)
Ti1 N3 1.904(3)
N3 C39 1.457(4)
N3 C38 1.458(4)
N3A C38A 1.448(7)
N3A C39A 1.449(7)
N4 C40 1.452(4)
N4 C41 1.471(5)
N4A C40A 1.447(8)
N4A C41A 1.447(8)
Si1 O1 1.6113(16)
Si1 O4 1.6219(16)
Si1 O3 1.6324(16)
Si1 O2 1.6334(16)
O3 C30 1.438(3)
O4 C34 1.442(3)
N1 C2 1.325(3)
N1 C6 1.452(3)
N2 C4 1.341(3)
N2 C18 1.451(3)
C1 C2 1.509(3)
C2 C3 1.405(3)
C3 C4 1.387(3)
C4 C5 1.510(3)
C6 C7 1.398(3)
C6 C11 1.406(3)
C7 C8 1.394(3)
C7 C15 1.528(3)
C8 C9 1.381(4)
C9 C10 1.382(4)
C10 C11 1.389(3)
C11 C12 1.530(3)
C12 C13 1.525(3)
C12 C14 1.533(3)
C15 C16 1.526(4)
C15 C17 1.532(3)
C18 C19 1.402(3)
C18 C23 1.411(3)
C19 C20 1.398(3)
C19 C27 1.516(3)
C20 C21 1.374(4)
C21 C22 1.384(3)
C22 C23 1.393(3)
C23 C24 1.522(3)
C24 C25 1.521(3)
C24 C26 1.532(3)
C27 C28 1.520(4)
C27 C29 1.535(4)
C30 C31 1.518(3)
C30 C32 1.523(3)
C30 C33 1.525(3)
C34 C37 1.513(3)
C34 C35 1.517(4)
C34 C36 1.520(4)
